data_7002192
loop_
_publ_author_name
'Bennett, Martin A.'
'Bhargava, Suresh K.'
'Mirzadeh, Nedaossadat'
'Priv\'er, Steven H.'
'Wagler, J\"org'
'Willis, Anthony C.'

_publ_section_title
;
 Synthesis and interconversions of digold(i), tetragold(i), digold(ii),
 gold(i)--gold(iii) and digold(iii) complexes of fluorine-substituted
 aryl carbanions
;
_journal_issue 36
_journal_name_full 'Dalton Transactions'
_journal_page_first 7537
_journal_page_last 7551
_journal_paper_doi 10.1039/b906769h
_journal_year 2009
_chemical_formula_moiety 'C50 H30 Au2 F8 O4 P2, 0.5(C6 H14)'
_chemical_formula_sum 'C53 H37 Au2 F8 O4 P2'
_chemical_formula_weight 1345.70
_chemical_name_systematic
;
?
;
_space_group_IT_number 14
_symmetry_cell_setting monoclinic
_symmetry_space_group_name_Hall '-P 2yn'
_symmetry_space_group_name_H-M 'P 1 21/n 1'
_atom_sites_solution_hydrogens geom
_atom_sites_solution_primary direct
_atom_sites_solution_secondary difmap
_audit_creation_method SHELXL-97
_cell_angle_alpha 90.00
_cell_angle_beta 99.8870(10)
_cell_angle_gamma 90.00
_cell_formula_units_Z 4
_cell_length_a 12.14090(10)
_cell_length_b 15.8124(2)
_cell_length_c 24.6158(3)
_cell_measurement_reflns_used 278761
_cell_measurement_temperature 110(2)
_cell_measurement_theta_max 38.568
_cell_measurement_theta_min 2.546
_cell_volume 4655.48(9)
_computing_cell_refinement DENZO-SMN
_computing_data_collection 'Nonius Collect'
_computing_data_reduction Scalepack
_computing_molecular_graphics 'ORTEP32 for windows (Farugia)'
_computing_publication_material 'Ciftab (Sheldrick, 1997)'
_computing_structure_refinement 'SHELXL-97 (Sheldrick, 1997)'
_computing_structure_solution 'SHELXS-97 (Sheldrick, 1990)'
_diffrn_ambient_temperature 110(2)
_diffrn_measured_fraction_theta_full 0.999
_diffrn_measured_fraction_theta_max 0.999
_diffrn_measurement_device_type 'Nonius Kappa CCD area detector'
_diffrn_measurement_method 'phi and omega scans'
_diffrn_radiation_monochromator graphite
_diffrn_radiation_source 'fine-focus sealed tube'
_diffrn_radiation_type MoK\a
_diffrn_radiation_wavelength 0.71073
_diffrn_reflns_av_R_equivalents 0.0754
_diffrn_reflns_av_sigmaI/netI 0.0453
_diffrn_reflns_limit_h_max 20
_diffrn_reflns_limit_h_min -19
_diffrn_reflns_limit_k_max 26
_diffrn_reflns_limit_k_min -26
_diffrn_reflns_limit_l_max 40
_diffrn_reflns_limit_l_min -40
_diffrn_reflns_number 154997
_diffrn_reflns_theta_full 36.00
_diffrn_reflns_theta_max 36.00
_diffrn_reflns_theta_min 2.71
_exptl_absorpt_coefficient_mu 6.444
_exptl_absorpt_correction_T_max 0.522
_exptl_absorpt_correction_T_min 0.390
_exptl_absorpt_correction_type multi-scan
_exptl_absorpt_process_details SORTAV
_exptl_crystal_colour yellow
_exptl_crystal_density_diffrn 1.920
_exptl_crystal_density_method 'not measured'
_exptl_crystal_description piece
_exptl_crystal_F_000 2588
_exptl_crystal_size_max 0.27
_exptl_crystal_size_mid 0.10
_exptl_crystal_size_min 0.10
_refine_diff_density_max 2.125
_refine_diff_density_min -2.019
_refine_diff_density_rms 0.172
_refine_ls_extinction_method none
_refine_ls_goodness_of_fit_ref 1.042
_refine_ls_hydrogen_treatment constr
_refine_ls_matrix_type full
_refine_ls_number_parameters 623
_refine_ls_number_reflns 22018
_refine_ls_number_restraints 0
_refine_ls_restrained_S_all 1.042
_refine_ls_R_factor_all 0.0529
_refine_ls_R_factor_gt 0.0312
_refine_ls_shift/su_max 0.005
_refine_ls_shift/su_mean 0.000
_refine_ls_structure_factor_coef Fsqd
_refine_ls_weighting_details 'calc w=1/[\s^2^(Fo^2^)+(0.0260P)^2^+0.0000P] where P=(Fo^2^+2Fc^2^)/3'
_refine_ls_weighting_scheme calc
_refine_ls_wR_factor_gt 0.0557
_refine_ls_wR_factor_ref 0.0594
_reflns_number_gt 17210
_reflns_number_total 22018
_reflns_threshold_expression >2sigma(I)
_cod_data_source_file b906769h.txt
_cod_data_source_block neda00602
_cod_original_sg_symbol_Hall -P2yn
_cod_original_sg_symbol_H-M P21/n
_cod_database_code 7002192

loop_
_symmetry_equiv_pos_as_xyz
'x, y, z'
'-x+1/2, y+1/2, -z+1/2'
'-x, -y, -z'
'x-1/2, -y-1/2, z-1/2'

loop_
_atom_site_label
_atom_site_type_symbol
_atom_site_fract_x
_atom_site_fract_y
_atom_site_fract_z
_atom_site_U_iso_or_equiv
_atom_site_adp_type
_atom_site_occupancy
_atom_site_symmetry_multiplicity
_atom_site_calc_flag
_atom_site_refinement_flags
_atom_site_disorder_assembly
_atom_site_disorder_group
Au1 Au 0.183002(7) 0.544732(5) 0.667068(3) 0.01281(2) Uani 1 1 d . . .
Au2 Au 0.050322(7) 0.567799(5) 0.734028(3) 0.01239(2) Uani 1 1 d . . .
P1 P 0.24973(5) 0.43166(3) 0.72445(2) 0.01432(10) Uani 1 1 d . . .
P2 P -0.07713(5) 0.59174(4) 0.65288(2) 0.01403(10) Uani 1 1 d . . .
F1 F 0.40548(12) 0.38585(9) 0.83527(6) 0.0238(3) Uani 1 1 d . . .
F2 F 0.42358(12) 0.47329(10) 0.93064(6) 0.0261(3) Uani 1 1 d . . .
F3 F 0.28774(13) 0.60633(10) 0.93869(6) 0.0277(3) Uani 1 1 d . . .
F4 F 0.13028(12) 0.65096(9) 0.85527(6) 0.0226(3) Uani 1 1 d . . .
F5 F -0.16037(12) 0.73623(9) 0.56675(6) 0.0266(3) Uani 1 1 d . . .
F6 F -0.03048(12) 0.83542(9) 0.51573(6) 0.0278(3) Uani 1 1 d . . .
F7 F 0.19527(12) 0.82067(8) 0.53915(6) 0.0219(3) Uani 1 1 d . . .
F8 F 0.29183(11) 0.69966(8) 0.60681(6) 0.0200(3) Uani 1 1 d . . .
O1 O 0.30184(13) 0.52107(10) 0.61554(7) 0.0185(3) Uani 1 1 d . . .
O2 O 0.17244(15) 0.43068(11) 0.57432(7) 0.0248(4) Uani 1 1 d . . .
O3 O -0.05789(13) 0.59045(10) 0.79046(7) 0.0188(3) Uani 1 1 d . . .
O4 O -0.13780(17) 0.46583(12) 0.76492(8) 0.0301(4) Uani 1 1 d . . .
C1 C 0.25637(18) 0.47480(14) 0.79322(9) 0.0155(4) Uani 1 1 d . . .
C2 C 0.33573(19) 0.45151(14) 0.83804(10) 0.0185(4) Uani 1 1 d . . .
C3 C 0.34638(19) 0.49552(16) 0.88745(9) 0.0199(4) Uani 1 1 d . . .
C4 C 0.2769(2) 0.56266(15) 0.89161(10) 0.0200(4) Uani 1 1 d . . .
C5 C 0.19461(19) 0.58457(14) 0.84713(9) 0.0168(4) Uani 1 1 d . . .
C6 C 0.18088(18) 0.54141(13) 0.79791(9) 0.0146(4) Uani 1 1 d . . .
C7 C 0.38967(18) 0.40405(14) 0.71547(9) 0.0165(4) Uani 1 1 d . . .
C8 C 0.4715(2) 0.46709(15) 0.72084(10) 0.0220(5) Uani 1 1 d . . .
H8 H 0.4537 0.5229 0.7307 0.026 Uiso 1 1 calc R . .
C9 C 0.5775(2) 0.44871(16) 0.71194(11) 0.0254(5) Uani 1 1 d . . .
H9 H 0.6337 0.4912 0.7169 0.030 Uiso 1 1 calc R . .
C10 C 0.6025(2) 0.36780(18) 0.69561(11) 0.0273(5) Uani 1 1 d . . .
H10 H 0.6751 0.3555 0.6883 0.033 Uiso 1 1 calc R . .
C11 C 0.5222(2) 0.30534(17) 0.69003(12) 0.0303(6) Uani 1 1 d . . .
H11 H 0.5400 0.2498 0.6796 0.036 Uiso 1 1 calc R . .
C12 C 0.4151(2) 0.32351(15) 0.69961(11) 0.0230(5) Uani 1 1 d . . .
H12 H 0.3595 0.2806 0.6953 0.028 Uiso 1 1 calc R . .
C13 C 0.17087(18) 0.33440(13) 0.71761(9) 0.0167(4) Uani 1 1 d . . .
C14 C 0.1742(2) 0.27988(15) 0.76296(10) 0.0209(4) Uani 1 1 d . . .
H14 H 0.2126 0.2962 0.7983 0.025 Uiso 1 1 calc R . .
C15 C 0.1209(2) 0.20189(15) 0.75570(11) 0.0236(5) Uani 1 1 d . . .
H15 H 0.1226 0.1649 0.7862 0.028 Uiso 1 1 calc R . .
C16 C 0.0653(2) 0.17796(15) 0.70404(11) 0.0254(5) Uani 1 1 d . . .
H16 H 0.0293 0.1245 0.6993 0.030 Uiso 1 1 calc R . .
C17 C 0.0621(2) 0.23135(16) 0.65945(11) 0.0275(5) Uani 1 1 d . . .
H17 H 0.0242 0.2143 0.6241 0.033 Uiso 1 1 calc R . .
C18 C 0.1143(2) 0.31035(16) 0.66599(10) 0.0249(5) Uani 1 1 d . . .
H18 H 0.1112 0.3473 0.6354 0.030 Uiso 1 1 calc R . .
C19 C -0.00127(18) 0.66158(13) 0.61378(9) 0.0156(4) Uani 1 1 d . . .
C20 C -0.04982(19) 0.72412(14) 0.57765(9) 0.0186(4) Uani 1 1 d . . .
C21 C 0.0162(2) 0.77694(14) 0.55154(9) 0.0190(4) Uani 1 1 d . . .
C22 C 0.13081(19) 0.76793(14) 0.56322(9) 0.0171(4) Uani 1 1 d . . .
C23 C 0.17880(18) 0.70428(13) 0.59822(9) 0.0143(4) Uani 1 1 d . . .
C24 C 0.11564(18) 0.64909(13) 0.62321(8) 0.0144(4) Uani 1 1 d . . .
C25 C -0.20664(18) 0.64180(14) 0.66129(10) 0.0184(4) Uani 1 1 d . . .
C26 C -0.2007(2) 0.71246(17) 0.69571(11) 0.0291(6) Uani 1 1 d . . .
H26 H -0.1304 0.7313 0.7149 0.035 Uiso 1 1 calc R . .
C27 C -0.2976(2) 0.75504(18) 0.70172(12) 0.0339(6) Uani 1 1 d . . .
H27 H -0.2936 0.8038 0.7245 0.041 Uiso 1 1 calc R . .
C28 C -0.3997(2) 0.72668(17) 0.67469(12) 0.0319(6) Uani 1 1 d . . .
H28 H -0.4660 0.7557 0.6793 0.038 Uiso 1 1 calc R . .
C29 C -0.4063(2) 0.65623(19) 0.64093(15) 0.0388(7) Uani 1 1 d . . .
H29 H -0.4770 0.6370 0.6225 0.047 Uiso 1 1 calc R . .
C30 C -0.3093(2) 0.61348(17) 0.63401(12) 0.0294(6) Uani 1 1 d . . .
H30 H -0.3135 0.5652 0.6107 0.035 Uiso 1 1 calc R . .
C31 C -0.11032(17) 0.49722(14) 0.61179(9) 0.0151(4) Uani 1 1 d . . .
C32 C -0.1355(2) 0.42394(15) 0.63851(10) 0.0204(4) Uani 1 1 d . . .
H32 H -0.1348 0.4242 0.6772 0.024 Uiso 1 1 calc R . .
C33 C -0.1617(2) 0.35021(15) 0.60810(10) 0.0229(5) Uani 1 1 d . . .
H33 H -0.1804 0.3002 0.6258 0.027 Uiso 1 1 calc R . .
C34 C -0.1605(2) 0.34990(15) 0.55193(10) 0.0228(5) Uani 1 1 d . . .
H34 H -0.1780 0.2994 0.5313 0.027 Uiso 1 1 calc R . .
C35 C -0.1339(2) 0.42250(15) 0.52563(10) 0.0234(5) Uani 1 1 d . . .
H35 H -0.1327 0.4215 0.4871 0.028 Uiso 1 1 calc R . .
C36 C -0.1088(2) 0.49717(15) 0.55531(9) 0.0197(4) Uani 1 1 d . . .
H36 H -0.0909 0.5472 0.5373 0.024 Uiso 1 1 calc R . .
C37 C 0.2696(2) 0.45739(15) 0.58332(9) 0.0190(4) Uani 1 1 d . . .
C38 C 0.3599(2) 0.41511(16) 0.55835(10) 0.0233(5) Uani 1 1 d . . .
C39 C 0.3363(3) 0.3384(2) 0.53193(14) 0.0455(8) Uani 1 1 d . . .
H39 H 0.2636 0.3146 0.5285 0.055 Uiso 1 1 calc R . .
C40 C 0.4201(3) 0.2962(3) 0.51023(16) 0.0644(12) Uani 1 1 d . . .
H40 H 0.4043 0.2434 0.4922 0.077 Uiso 1 1 calc R . .
C41 C 0.5250(3) 0.3305(2) 0.51483(13) 0.0488(9) Uani 1 1 d . . .
H41 H 0.5813 0.3018 0.4995 0.059 Uiso 1 1 calc R . .
C42 C 0.5487(3) 0.4059(2) 0.54138(13) 0.0387(7) Uani 1 1 d . . .
H42 H 0.6215 0.4295 0.5448 0.046 Uiso 1 1 calc R . .
C43 C 0.4656(2) 0.44834(18) 0.56355(12) 0.0318(6) Uani 1 1 d . . .
H43 H 0.4824 0.5005 0.5823 0.038 Uiso 1 1 calc R . .
C44 C -0.12689(18) 0.52966(15) 0.79431(9) 0.0178(4) Uani 1 1 d . . .
C45 C -0.19548(19) 0.54070(15) 0.83958(9) 0.0188(4) Uani 1 1 d . . .
C46 C -0.1795(2) 0.60963(15) 0.87523(10) 0.0239(5) Uani 1 1 d . . .
H46 H -0.1258 0.6516 0.8708 0.029 Uiso 1 1 calc R . .
C47 C -0.2418(2) 0.61705(18) 0.91722(11) 0.0306(6) Uani 1 1 d . . .
H47 H -0.2306 0.6643 0.9414 0.037 Uiso 1 1 calc R . .
C48 C -0.3202(2) 0.55629(18) 0.92418(12) 0.0311(6) Uani 1 1 d . . .
H48 H -0.3630 0.5618 0.9529 0.037 Uiso 1 1 calc R . .
C49 C -0.3358(2) 0.4872(2) 0.88890(12) 0.0333(6) Uani 1 1 d . . .
H49 H -0.3894 0.4452 0.8935 0.040 Uiso 1 1 calc R . .
C50 C -0.2733(2) 0.47912(18) 0.84680(11) 0.0287(6) Uani 1 1 d . . .
H50 H -0.2839 0.4315 0.8230 0.034 Uiso 1 1 calc R . .
C51 C -0.0507(2) 0.60783(18) 1.10305(12) 0.0332(6) Uani 1 1 d . . .
H51A H 0.0270 0.6080 1.1223 0.050 Uiso 1 1 calc R . .
H51B H -0.1010 0.6014 1.1300 0.050 Uiso 1 1 calc R . .
H51C H -0.0669 0.6612 1.0831 0.050 Uiso 1 1 calc R . .
C52 C -0.0680(2) 0.53486(18) 1.06259(12) 0.0292(6) Uani 1 1 d . . .
H52A H -0.1467 0.5351 1.0435 0.035 Uiso 1 1 calc R . .
H52B H -0.0550 0.4811 1.0833 0.035 Uiso 1 1 calc R . .
C53 C 0.0085(2) 0.53789(16) 1.01959(11) 0.0263(5) Uani 1 1 d . . .
H53A H 0.0872 0.5392 1.0386 0.032 Uiso 1 1 calc R . .
H53B H -0.0061 0.5906 0.9979 0.032 Uiso 1 1 calc R . .

loop_
_atom_site_aniso_label
_atom_site_aniso_U_11
_atom_site_aniso_U_22
_atom_site_aniso_U_33
_atom_site_aniso_U_23
_atom_site_aniso_U_13
_atom_site_aniso_U_12
Au1 0.01418(4) 0.01227(4) 0.01280(4) 0.00087(3) 0.00466(3) 0.00107(3)
Au2 0.01306(4) 0.01248(4) 0.01229(4) -0.00034(3) 0.00399(3) -0.00019(3)
P1 0.0160(3) 0.0128(2) 0.0149(2) 0.00155(19) 0.0049(2) 0.00169(19)
P2 0.0135(2) 0.0142(2) 0.0145(2) -0.00091(19) 0.00262(19) -0.00012(18)
F1 0.0230(7) 0.0266(7) 0.0217(7) 0.0056(6) 0.0035(6) 0.0091(6)
F2 0.0215(7) 0.0378(9) 0.0169(7) 0.0057(6) -0.0026(5) 0.0011(6)
F3 0.0313(8) 0.0330(8) 0.0171(7) -0.0070(6) -0.0007(6) -0.0042(6)
F4 0.0279(7) 0.0184(7) 0.0213(7) -0.0045(5) 0.0033(6) 0.0028(5)
F5 0.0175(7) 0.0289(8) 0.0309(8) 0.0097(6) -0.0035(6) 0.0003(6)
F6 0.0306(8) 0.0229(7) 0.0262(8) 0.0127(6) -0.0054(6) -0.0013(6)
F7 0.0288(8) 0.0185(7) 0.0192(7) 0.0049(5) 0.0062(5) -0.0054(5)
F8 0.0166(7) 0.0206(7) 0.0241(7) 0.0032(5) 0.0072(5) -0.0003(5)
O1 0.0205(8) 0.0188(8) 0.0184(8) -0.0005(6) 0.0094(6) 0.0021(6)
O2 0.0247(9) 0.0287(9) 0.0212(9) -0.0016(7) 0.0050(7) 0.0002(7)
O3 0.0186(8) 0.0199(8) 0.0202(8) -0.0026(6) 0.0097(6) -0.0021(6)
O4 0.0376(11) 0.0293(10) 0.0278(10) -0.0126(8) 0.0183(8) -0.0134(8)
C1 0.0155(10) 0.0172(10) 0.0146(9) 0.0016(7) 0.0044(7) -0.0001(7)
C2 0.0170(10) 0.0198(11) 0.0190(11) 0.0039(8) 0.0043(8) 0.0018(8)
C3 0.0165(10) 0.0270(12) 0.0153(10) 0.0039(8) 0.0001(8) -0.0025(8)
C4 0.0210(11) 0.0224(11) 0.0157(10) -0.0018(8) 0.0012(8) -0.0060(8)
C5 0.0190(10) 0.0145(10) 0.0173(10) -0.0005(7) 0.0044(8) 0.0002(7)
C6 0.0135(9) 0.0151(9) 0.0153(9) 0.0018(7) 0.0034(7) -0.0008(7)
C7 0.0179(10) 0.0163(10) 0.0158(10) 0.0026(8) 0.0048(8) 0.0020(8)
C8 0.0222(12) 0.0181(11) 0.0265(12) -0.0028(9) 0.0067(9) -0.0001(8)
C9 0.0199(12) 0.0288(13) 0.0279(13) 0.0041(10) 0.0058(10) -0.0033(9)
C10 0.0197(12) 0.0334(14) 0.0310(14) 0.0071(11) 0.0103(10) 0.0054(10)
C11 0.0269(13) 0.0247(13) 0.0420(16) -0.0018(11) 0.0139(11) 0.0071(10)
C12 0.0234(12) 0.0170(11) 0.0307(13) -0.0011(9) 0.0105(10) 0.0016(8)
C13 0.0169(10) 0.0123(9) 0.0208(10) 0.0027(8) 0.0030(8) 0.0011(7)
C14 0.0226(11) 0.0195(11) 0.0207(11) 0.0018(8) 0.0042(9) -0.0009(8)
C15 0.0285(13) 0.0166(11) 0.0268(12) 0.0059(9) 0.0081(10) -0.0013(9)
C16 0.0248(13) 0.0162(11) 0.0357(14) 0.0004(10) 0.0067(10) -0.0014(9)
C17 0.0326(14) 0.0221(12) 0.0257(13) -0.0013(10) -0.0015(10) -0.0039(10)
C18 0.0321(14) 0.0197(11) 0.0221(12) 0.0039(9) 0.0023(10) -0.0018(9)
C19 0.0181(10) 0.0137(9) 0.0147(9) -0.0012(7) 0.0024(8) -0.0004(7)
C20 0.0191(11) 0.0188(11) 0.0165(10) 0.0000(8) -0.0009(8) 0.0010(8)
C21 0.0251(11) 0.0146(10) 0.0157(10) 0.0020(8) -0.0011(8) -0.0011(8)
C22 0.0229(11) 0.0157(10) 0.0131(9) 0.0007(7) 0.0040(8) -0.0043(8)
C23 0.0155(10) 0.0136(9) 0.0142(9) -0.0009(7) 0.0034(7) 0.0011(7)
C24 0.0190(10) 0.0128(9) 0.0111(9) -0.0014(7) 0.0015(7) -0.0005(7)
C25 0.0158(10) 0.0180(10) 0.0224(11) 0.0018(8) 0.0060(8) 0.0020(8)
C26 0.0257(13) 0.0283(13) 0.0337(14) -0.0089(11) 0.0064(11) 0.0053(10)
C27 0.0357(16) 0.0272(14) 0.0410(17) -0.0063(12) 0.0128(13) 0.0096(11)
C28 0.0282(14) 0.0283(14) 0.0432(17) 0.0094(12) 0.0175(12) 0.0114(11)
C29 0.0163(12) 0.0364(16) 0.064(2) -0.0013(14) 0.0067(13) 0.0037(11)
C30 0.0177(12) 0.0239(13) 0.0465(17) -0.0047(11) 0.0057(11) 0.0015(9)
C31 0.0133(9) 0.0171(10) 0.0150(9) -0.0013(7) 0.0027(7) -0.0005(7)
C32 0.0249(12) 0.0205(11) 0.0168(10) -0.0015(8) 0.0063(9) -0.0027(8)
C33 0.0308(13) 0.0164(11) 0.0236(12) -0.0027(9) 0.0107(10) -0.0038(9)
C34 0.0270(12) 0.0193(11) 0.0233(12) -0.0077(9) 0.0080(9) -0.0039(9)
C35 0.0309(13) 0.0247(12) 0.0156(10) -0.0048(9) 0.0068(9) -0.0013(9)
C36 0.0252(12) 0.0187(11) 0.0155(10) -0.0003(8) 0.0043(8) -0.0013(8)
C37 0.0212(11) 0.0227(11) 0.0134(10) 0.0036(8) 0.0036(8) 0.0069(8)
C38 0.0257(12) 0.0283(13) 0.0163(11) -0.0003(9) 0.0047(9) 0.0101(9)
C39 0.0327(16) 0.051(2) 0.050(2) -0.0275(16) -0.0008(14) 0.0103(14)
C40 0.053(2) 0.071(3) 0.068(3) -0.046(2) 0.0052(19) 0.0211(19)
C41 0.0388(18) 0.072(2) 0.0348(17) -0.0152(16) 0.0056(13) 0.0294(17)
C42 0.0291(15) 0.056(2) 0.0345(16) -0.0009(14) 0.0139(12) 0.0144(13)
C43 0.0305(15) 0.0334(15) 0.0340(15) 0.0000(11) 0.0129(12) 0.0068(11)
C44 0.0157(10) 0.0232(11) 0.0150(10) 0.0000(8) 0.0041(8) 0.0004(8)
C45 0.0195(11) 0.0220(11) 0.0163(10) -0.0004(8) 0.0071(8) 0.0004(8)
C46 0.0312(13) 0.0193(11) 0.0245(12) -0.0022(9) 0.0140(10) -0.0030(9)
C47 0.0405(16) 0.0270(13) 0.0286(14) -0.0022(10) 0.0182(12) 0.0029(11)
C48 0.0285(14) 0.0446(17) 0.0246(13) 0.0011(11) 0.0168(11) 0.0031(11)
C49 0.0272(14) 0.0472(17) 0.0289(14) -0.0048(12) 0.0148(11) -0.0128(12)
C50 0.0261(13) 0.0368(15) 0.0253(13) -0.0090(11) 0.0105(10) -0.0126(11)
C51 0.0344(15) 0.0344(15) 0.0320(15) -0.0040(12) 0.0094(12) 0.0032(11)
C52 0.0271(14) 0.0325(14) 0.0295(14) -0.0012(11) 0.0095(11) 0.0014(10)
C53 0.0260(13) 0.0268(13) 0.0275(13) 0.0004(10) 0.0085(10) -0.0022(10)

loop_
_atom_type_symbol
_atom_type_description
_atom_type_scat_dispersion_real
_atom_type_scat_dispersion_imag
_atom_type_scat_source
C C 0.0033 0.0016 'International Tables Vol C Tables 4.2.6.8 and 6.1.1.4'
H H 0.0000 0.0000 'International Tables Vol C Tables 4.2.6.8 and 6.1.1.4'
O O 0.0106 0.0060 'International Tables Vol C Tables 4.2.6.8 and 6.1.1.4'
F F 0.0171 0.0103 'International Tables Vol C Tables 4.2.6.8 and 6.1.1.4'
P P 0.1023 0.0942 'International Tables Vol C Tables 4.2.6.8 and 6.1.1.4'
Au Au -2.0133 8.8022 'International Tables Vol C Tables 4.2.6.8 and 6.1.1.4'

loop_
_geom_angle_atom_site_label_1
_geom_angle_atom_site_label_2
_geom_angle_atom_site_label_3
_geom_angle
_geom_angle_site_symmetry_1
_geom_angle_site_symmetry_3
_geom_angle_publ_flag
C24 Au1 O1 94.46(7) . . ?
C24 Au1 P1 173.81(6) . . ?
O1 Au1 P1 91.48(5) . . ?
C24 Au1 Au2 89.20(6) . . ?
O1 Au1 Au2 175.93(4) . . ?
P1 Au1 Au2 84.815(14) . . ?
C6 Au2 O3 90.93(8) . . ?
C6 Au2 P2 171.00(6) . . ?
O3 Au2 P2 98.05(5) . . ?
C6 Au2 Au1 88.61(6) . . ?
O3 Au2 Au1 178.31(5) . . ?
P2 Au2 Au1 82.433(14) . . ?
C7 P1 C13 106.15(10) . . ?
C7 P1 C1 108.26(10) . . ?
C13 P1 C1 110.21(10) . . ?
C7 P1 Au1 110.33(7) . . ?
C13 P1 Au1 118.21(7) . . ?
C1 P1 Au1 103.40(7) . . ?
C25 P2 C31 108.15(10) . . ?
C25 P2 C19 108.99(10) . . ?
C31 P2 C19 106.87(10) . . ?
C25 P2 Au2 115.79(8) . . ?
C31 P2 Au2 113.25(7) . . ?
C19 P2 Au2 103.28(7) . . ?
C37 O1 Au1 109.76(14) . . ?
C44 O3 Au2 114.19(14) . . ?
C2 C1 C6 120.3(2) . . ?
C2 C1 P1 123.86(17) . . ?
C6 C1 P1 115.52(16) . . ?
F1 C2 C1 121.4(2) . . ?
F1 C2 C3 117.7(2) . . ?
C1 C2 C3 120.8(2) . . ?
F2 C3 C4 120.0(2) . . ?
F2 C3 C2 120.8(2) . . ?
C4 C3 C2 119.2(2) . . ?
F3 C4 C3 119.7(2) . . ?
F3 C4 C5 120.2(2) . . ?
C3 C4 C5 120.1(2) . . ?
F4 C5 C6 122.2(2) . . ?
F4 C5 C4 115.7(2) . . ?
C6 C5 C4 122.1(2) . . ?
C5 C6 C1 117.4(2) . . ?
C5 C6 Au2 121.95(16) . . ?
C1 C6 Au2 120.63(16) . . ?
C12 C7 C8 119.6(2) . . ?
C12 C7 P1 121.22(18) . . ?
C8 C7 P1 119.02(17) . . ?
C9 C8 C7 120.3(2) . . ?
C9 C8 H8 119.8 . . ?
C7 C8 H8 119.8 . . ?
C8 C9 C10 119.9(2) . . ?
C8 C9 H9 120.1 . . ?
C10 C9 H9 120.1 . . ?
C11 C10 C9 120.2(2) . . ?
C11 C10 H10 119.9 . . ?
C9 C10 H10 119.9 . . ?
C10 C11 C12 120.1(2) . . ?
C10 C11 H11 120.0 . . ?
C12 C11 H11 120.0 . . ?
C7 C12 C11 120.0(2) . . ?
C7 C12 H12 120.0 . . ?
C11 C12 H12 120.0 . . ?
C18 C13 C14 120.0(2) . . ?
C18 C13 P1 119.31(17) . . ?
C14 C13 P1 120.42(18) . . ?
C15 C14 C13 119.5(2) . . ?
C15 C14 H14 120.2 . . ?
C13 C14 H14 120.2 . . ?
C16 C15 C14 120.2(2) . . ?
C16 C15 H15 119.9 . . ?
C14 C15 H15 119.9 . . ?
C17 C16 C15 120.4(2) . . ?
C17 C16 H16 119.8 . . ?
C15 C16 H16 119.8 . . ?
C16 C17 C18 120.3(2) . . ?
C16 C17 H17 119.8 . . ?
C18 C17 H17 119.8 . . ?
C13 C18 C17 119.5(2) . . ?
C13 C18 H18 120.2 . . ?
C17 C18 H18 120.2 . . ?
C20 C19 C24 120.5(2) . . ?
C20 C19 P2 124.97(17) . . ?
C24 C19 P2 114.50(16) . . ?
F5 C20 C21 117.4(2) . . ?
F5 C20 C19 122.0(2) . . ?
C21 C20 C19 120.5(2) . . ?
F6 C21 C22 120.5(2) . . ?
F6 C21 C20 120.6(2) . . ?
C22 C21 C20 118.9(2) . . ?
F7 C22 C21 119.04(19) . . ?
F7 C22 C23 120.6(2) . . ?
C21 C22 C23 120.4(2) . . ?
F8 C23 C24 121.60(19) . . ?
F8 C23 C22 116.28(19) . . ?
C24 C23 C22 122.1(2) . . ?
C23 C24 C19 117.37(19) . . ?
C23 C24 Au1 122.73(16) . . ?
C19 C24 Au1 119.66(15) . . ?
C30 C25 C26 120.1(2) . . ?
C30 C25 P2 122.14(19) . . ?
C26 C25 P2 117.73(18) . . ?
C27 C26 C25 119.8(3) . . ?
C27 C26 H26 120.1 . . ?
C25 C26 H26 120.1 . . ?
C28 C27 C26 120.0(3) . . ?
C28 C27 H27 120.0 . . ?
C26 C27 H27 120.0 . . ?
C27 C28 C29 120.4(2) . . ?
C27 C28 H28 119.8 . . ?
C29 C28 H28 119.8 . . ?
C28 C29 C30 120.1(3) . . ?
C28 C29 H29 120.0 . . ?
C30 C29 H29 120.0 . . ?
C25 C30 C29 119.5(3) . . ?
C25 C30 H30 120.2 . . ?
C29 C30 H30 120.2 . . ?
C32 C31 C36 120.8(2) . . ?
C32 C31 P2 117.96(17) . . ?
C36 C31 P2 121.19(17) . . ?
C31 C32 C33 119.4(2) . . ?
C31 C32 H32 120.3 . . ?
C33 C32 H32 120.3 . . ?
C34 C33 C32 119.9(2) . . ?
C34 C33 H33 120.0 . . ?
C32 C33 H33 120.0 . . ?
C35 C34 C33 120.5(2) . . ?
C35 C34 H34 119.7 . . ?
C33 C34 H34 119.7 . . ?
C34 C35 C36 120.3(2) . . ?
C34 C35 H35 119.8 . . ?
C36 C35 H35 119.8 . . ?
C31 C36 C35 119.0(2) . . ?
C31 C36 H36 120.5 . . ?
C35 C36 H36 120.5 . . ?
O2 C37 O1 123.5(2) . . ?
O2 C37 C38 121.0(2) . . ?
O1 C37 C38 115.4(2) . . ?
C43 C38 C39 119.7(2) . . ?
C43 C38 C37 121.9(2) . . ?
C39 C38 C37 118.4(3) . . ?
C38 C39 C40 119.6(3) . . ?
C38 C39 H39 120.2 . . ?
C40 C39 H39 120.2 . . ?
C41 C40 C39 120.4(3) . . ?
C41 C40 H40 119.8 . . ?
C39 C40 H40 119.8 . . ?
C42 C41 C40 120.1(3) . . ?
C42 C41 H41 120.0 . . ?
C40 C41 H41 120.0 . . ?
C41 C42 C43 119.9(3) . . ?
C41 C42 H42 120.0 . . ?
C43 C42 H42 120.0 . . ?
C38 C43 C42 120.4(3) . . ?
C38 C43 H43 119.8 . . ?
C42 C43 H43 119.8 . . ?
O4 C44 O3 124.9(2) . . ?
O4 C44 C45 120.6(2) . . ?
O3 C44 C45 114.5(2) . . ?
C50 C45 C46 119.5(2) . . ?
C50 C45 C44 119.1(2) . . ?
C46 C45 C44 121.4(2) . . ?
C47 C46 C45 120.1(2) . . ?
C47 C46 H46 120.0 . . ?
C45 C46 H46 120.0 . . ?
C48 C47 C46 120.6(3) . . ?
C48 C47 H47 119.7 . . ?
C46 C47 H47 119.7 . . ?
C47 C48 C49 119.5(2) . . ?
C47 C48 H48 120.3 . . ?
C49 C48 H48 120.3 . . ?
C48 C49 C50 120.3(3) . . ?
C48 C49 H49 119.8 . . ?
C50 C49 H49 119.8 . . ?
C45 C50 C49 120.0(2) . . ?
C45 C50 H50 120.0 . . ?
C49 C50 H50 120.0 . . ?
C52 C51 H51A 109.5 . . ?
C52 C51 H51B 109.5 . . ?
H51A C51 H51B 109.5 . . ?
C52 C51 H51C 109.5 . . ?
H51A C51 H51C 109.5 . . ?
H51B C51 H51C 109.5 . . ?
C51 C52 C53 113.6(2) . . ?
C51 C52 H52A 108.8 . . ?
C53 C52 H52A 108.8 . . ?
C51 C52 H52B 108.8 . . ?
C53 C52 H52B 108.8 . . ?
H52A C52 H52B 107.7 . . ?
C52 C53 C53 112.4(3) . 3_567 ?
C52 C53 H53A 109.1 . . ?
C53 C53 H53A 109.1 3_567 . ?
C52 C53 H53B 109.1 . . ?
C53 C53 H53B 109.1 3_567 . ?
H53A C53 H53B 107.9 . . ?

loop_
_geom_bond_atom_site_label_1
_geom_bond_atom_site_label_2
_geom_bond_distance
_geom_bond_site_symmetry_2
_geom_bond_publ_flag
Au1 C24 2.063(2) . ?
Au1 O1 2.1116(15) . ?
Au1 P1 2.3356(6) . ?
Au1 Au2 2.52120(11) . ?
Au2 C6 2.075(2) . ?
Au2 O3 2.1002(15) . ?
Au2 P2 2.3380(6) . ?
P1 C7 1.804(2) . ?
P1 C13 1.804(2) . ?
P1 C1 1.814(2) . ?
P2 C25 1.804(2) . ?
P2 C31 1.811(2) . ?
P2 C19 1.816(2) . ?
F1 C2 1.349(3) . ?
F2 C3 1.338(3) . ?
F3 C4 1.336(3) . ?
F4 C5 1.344(3) . ?
F5 C20 1.337(3) . ?
F6 C21 1.335(2) . ?
F7 C22 1.348(2) . ?
F8 C23 1.354(2) . ?
O1 C37 1.300(3) . ?
O2 C37 1.236(3) . ?
O3 C44 1.289(3) . ?
O4 C44 1.236(3) . ?
C1 C2 1.384(3) . ?
C1 C6 1.414(3) . ?
C2 C3 1.388(3) . ?
C3 C4 1.371(3) . ?
C4 C5 1.393(3) . ?
C5 C6 1.375(3) . ?
C7 C12 1.383(3) . ?
C7 C8 1.398(3) . ?
C8 C9 1.373(3) . ?
C8 H8 0.9500 . ?
C9 C10 1.390(4) . ?
C9 H9 0.9500 . ?
C10 C11 1.378(4) . ?
C10 H10 0.9500 . ?
C11 C12 1.390(3) . ?
C11 H11 0.9500 . ?
C12 H12 0.9500 . ?
C13 C18 1.390(3) . ?
C13 C14 1.406(3) . ?
C14 C15 1.390(3) . ?
C14 H14 0.9500 . ?
C15 C16 1.386(4) . ?
C15 H15 0.9500 . ?
C16 C17 1.380(4) . ?
C16 H16 0.9500 . ?
C17 C18 1.398(3) . ?
C17 H17 0.9500 . ?
C18 H18 0.9500 . ?
C19 C20 1.392(3) . ?
C19 C24 1.412(3) . ?
C20 C21 1.389(3) . ?
C21 C22 1.379(3) . ?
C22 C23 1.387(3) . ?
C23 C24 1.375(3) . ?
C25 C30 1.385(3) . ?
C25 C26 1.396(3) . ?
C26 C27 1.385(4) . ?
C26 H26 0.9500 . ?
C27 C28 1.377(4) . ?
C27 H27 0.9500 . ?
C28 C29 1.384(4) . ?
C28 H28 0.9500 . ?
C29 C30 1.393(4) . ?
C29 H29 0.9500 . ?
C30 H30 0.9500 . ?
C31 C32 1.392(3) . ?
C31 C36 1.393(3) . ?
C32 C33 1.393(3) . ?
C32 H32 0.9500 . ?
C33 C34 1.385(3) . ?
C33 H33 0.9500 . ?
C34 C35 1.383(3) . ?
C34 H34 0.9500 . ?
C35 C36 1.394(3) . ?
C35 H35 0.9500 . ?
C36 H36 0.9500 . ?
C37 C38 1.504(3) . ?
C38 C43 1.372(4) . ?
C38 C39 1.382(4) . ?
C39 C40 1.397(4) . ?
C39 H39 0.9500 . ?
C40 C41 1.371(5) . ?
C40 H40 0.9500 . ?
C41 C42 1.366(5) . ?
C41 H41 0.9500 . ?
C42 C43 1.398(4) . ?
C42 H42 0.9500 . ?
C43 H43 0.9500 . ?
C44 C45 1.511(3) . ?
C45 C50 1.390(3) . ?
C45 C46 1.392(3) . ?
C46 C47 1.387(3) . ?
C46 H46 0.9500 . ?
C47 C48 1.384(4) . ?
C47 H47 0.9500 . ?
C48 C49 1.388(4) . ?
C48 H48 0.9500 . ?
C49 C50 1.391(4) . ?
C49 H49 0.9500 . ?
C50 H50 0.9500 . ?
C51 C52 1.515(4) . ?
C51 H51A 0.9800 . ?
C51 H51B 0.9800 . ?
C51 H51C 0.9800 . ?
C52 C53 1.524(4) . ?
C52 H52A 0.9900 . ?
C52 H52B 0.9900 . ?
C53 C53 1.530(5) 3_567 ?
C53 H53A 0.9900 . ?
C53 H53B 0.9900 . ?

loop_
_geom_torsion_atom_site_label_1
_geom_torsion_atom_site_label_2
_geom_torsion_atom_site_label_3
_geom_torsion_atom_site_label_4
_geom_torsion
_geom_torsion_site_symmetry_1
_geom_torsion_site_symmetry_2
_geom_torsion_site_symmetry_3
_geom_torsion_site_symmetry_4
_geom_torsion_publ_flag
C24 Au1 Au2 C6 -137.76(8) . . . . ?
P1 Au1 Au2 C6 40.67(6) . . . . ?
C24 Au1 Au2 P2 43.13(6) . . . . ?
P1 Au1 Au2 P2 -138.44(2) . . . . ?
O1 Au1 P1 C7 20.10(9) . . . . ?
Au2 Au1 P1 C7 -158.23(8) . . . . ?
O1 Au1 P1 C13 -102.27(10) . . . . ?
Au2 Au1 P1 C13 79.40(9) . . . . ?
O1 Au1 P1 C1 135.68(9) . . . . ?
Au2 Au1 P1 C1 -42.65(7) . . . . ?
O3 Au2 P2 C25 13.09(10) . . . . ?
Au1 Au2 P2 C25 -165.27(9) . . . . ?
O3 Au2 P2 C31 -112.66(9) . . . . ?
Au1 Au2 P2 C31 68.98(8) . . . . ?
O3 Au2 P2 C19 132.13(8) . . . . ?
Au1 Au2 P2 C19 -46.24(7) . . . . ?
C24 Au1 O1 C37 -103.75(15) . . . . ?
P1 Au1 O1 C37 77.99(14) . . . . ?
C6 Au2 O3 C44 -103.26(16) . . . . ?
P2 Au2 O3 C44 76.11(16) . . . . ?
C7 P1 C1 C2 -30.1(2) . . . . ?
C13 P1 C1 C2 85.6(2) . . . . ?
Au1 P1 C1 C2 -147.10(18) . . . . ?
C7 P1 C1 C6 143.91(17) . . . . ?
C13 P1 C1 C6 -100.39(18) . . . . ?
Au1 P1 C1 C6 26.88(17) . . . . ?
C6 C1 C2 F1 177.1(2) . . . . ?
P1 C1 C2 F1 -9.2(3) . . . . ?
C6 C1 C2 C3 -3.2(3) . . . . ?
P1 C1 C2 C3 170.52(18) . . . . ?
F1 C2 C3 F2 0.1(3) . . . . ?
C1 C2 C3 F2 -179.6(2) . . . . ?
F1 C2 C3 C4 179.9(2) . . . . ?
C1 C2 C3 C4 0.2(4) . . . . ?
F2 C3 C4 F3 0.9(3) . . . . ?
C2 C3 C4 F3 -178.9(2) . . . . ?
F2 C3 C4 C5 -178.4(2) . . . . ?
C2 C3 C4 C5 1.8(4) . . . . ?
F3 C4 C5 F4 0.4(3) . . . . ?
C3 C4 C5 F4 179.6(2) . . . . ?
F3 C4 C5 C6 179.8(2) . . . . ?
C3 C4 C5 C6 -0.9(4) . . . . ?
F4 C5 C6 C1 177.40(19) . . . . ?
C4 C5 C6 C1 -2.0(3) . . . . ?
F4 C5 C6 Au2 -5.7(3) . . . . ?
C4 C5 C6 Au2 174.90(17) . . . . ?
C2 C1 C6 C5 4.0(3) . . . . ?
P1 C1 C6 C5 -170.19(17) . . . . ?
C2 C1 C6 Au2 -172.94(17) . . . . ?
P1 C1 C6 Au2 12.9(2) . . . . ?
O3 Au2 C6 C5 -36.64(18) . . . . ?
Au1 Au2 C6 C5 141.74(18) . . . . ?
O3 Au2 C6 C1 140.18(17) . . . . ?
Au1 Au2 C6 C1 -41.45(17) . . . . ?
C13 P1 C7 C12 7.2(2) . . . . ?
C1 P1 C7 C12 125.5(2) . . . . ?
Au1 P1 C7 C12 -122.04(19) . . . . ?
C13 P1 C7 C8 -177.49(19) . . . . ?
C1 P1 C7 C8 -59.2(2) . . . . ?
Au1 P1 C7 C8 53.3(2) . . . . ?
C12 C7 C8 C9 -1.8(4) . . . . ?
P1 C7 C8 C9 -177.2(2) . . . . ?
C7 C8 C9 C10 2.3(4) . . . . ?
C8 C9 C10 C11 -2.0(4) . . . . ?
C9 C10 C11 C12 1.3(4) . . . . ?
C8 C7 C12 C11 1.1(4) . . . . ?
P1 C7 C12 C11 176.4(2) . . . . ?
C10 C11 C12 C7 -0.9(4) . . . . ?
C7 P1 C13 C18 -90.9(2) . . . . ?
C1 P1 C13 C18 152.07(19) . . . . ?
Au1 P1 C13 C18 33.5(2) . . . . ?
C7 P1 C13 C14 83.7(2) . . . . ?
C1 P1 C13 C14 -33.3(2) . . . . ?
Au1 P1 C13 C14 -151.86(16) . . . . ?
C18 C13 C14 C15 0.2(4) . . . . ?
P1 C13 C14 C15 -174.36(19) . . . . ?
C13 C14 C15 C16 0.3(4) . . . . ?
C14 C15 C16 C17 -0.2(4) . . . . ?
C15 C16 C17 C18 -0.3(4) . . . . ?
C14 C13 C18 C17 -0.7(4) . . . . ?
P1 C13 C18 C17 173.9(2) . . . . ?
C16 C17 C18 C13 0.8(4) . . . . ?
C25 P2 C19 C20 -24.2(2) . . . . ?
C31 P2 C19 C20 92.5(2) . . . . ?
Au2 P2 C19 C20 -147.82(18) . . . . ?
C25 P2 C19 C24 154.85(16) . . . . ?
C31 P2 C19 C24 -88.49(17) . . . . ?
Au2 P2 C19 C24 31.21(17) . . . . ?
C24 C19 C20 F5 178.3(2) . . . . ?
P2 C19 C20 F5 -2.7(3) . . . . ?
C24 C19 C20 C21 -1.9(3) . . . . ?
P2 C19 C20 C21 177.04(17) . . . . ?
F5 C20 C21 F6 -2.1(3) . . . . ?
C19 C20 C21 F6 178.2(2) . . . . ?
F5 C20 C21 C22 177.9(2) . . . . ?
C19 C20 C21 C22 -1.8(3) . . . . ?
F6 C21 C22 F7 1.9(3) . . . . ?
C20 C21 C22 F7 -178.1(2) . . . . ?
F6 C21 C22 C23 -176.6(2) . . . . ?
C20 C21 C22 C23 3.3(3) . . . . ?
F7 C22 C23 F8 0.8(3) . . . . ?
C21 C22 C23 F8 179.29(19) . . . . ?
F7 C22 C23 C24 -179.63(19) . . . . ?
C21 C22 C23 C24 -1.1(3) . . . . ?
F8 C23 C24 C19 176.99(18) . . . . ?
C22 C23 C24 C19 -2.6(3) . . . . ?
F8 C23 C24 Au1 -8.7(3) . . . . ?
C22 C23 C24 Au1 171.75(16) . . . . ?
C20 C19 C24 C23 4.1(3) . . . . ?
P2 C19 C24 C23 -175.01(16) . . . . ?
C20 C19 C24 Au1 -170.43(16) . . . . ?
P2 C19 C24 Au1 10.5(2) . . . . ?
O1 Au1 C24 C23 -34.70(18) . . . . ?
Au2 Au1 C24 C23 143.52(17) . . . . ?
O1 Au1 C24 C19 139.49(16) . . . . ?
Au2 Au1 C24 C19 -42.29(16) . . . . ?
C31 P2 C25 C30 -6.7(2) . . . . ?
C19 P2 C25 C30 109.1(2) . . . . ?
Au2 P2 C25 C30 -135.0(2) . . . . ?
C31 P2 C25 C26 174.8(2) . . . . ?
C19 P2 C25 C26 -69.4(2) . . . . ?
Au2 P2 C25 C26 46.5(2) . . . . ?
C30 C25 C26 C27 -1.1(4) . . . . ?
P2 C25 C26 C27 177.4(2) . . . . ?
C25 C26 C27 C28 1.3(4) . . . . ?
C26 C27 C28 C29 -0.7(5) . . . . ?
C27 C28 C29 C30 -0.1(5) . . . . ?
C26 C25 C30 C29 0.3(4) . . . . ?
P2 C25 C30 C29 -178.2(2) . . . . ?
C28 C29 C30 C25 0.3(5) . . . . ?
C25 P2 C31 C32 -83.1(2) . . . . ?
C19 P2 C31 C32 159.74(18) . . . . ?
Au2 P2 C31 C32 46.7(2) . . . . ?
C25 P2 C31 C36 98.1(2) . . . . ?
C19 P2 C31 C36 -19.1(2) . . . . ?
Au2 P2 C31 C36 -132.16(17) . . . . ?
C36 C31 C32 C33 -1.3(4) . . . . ?
P2 C31 C32 C33 179.81(19) . . . . ?
C31 C32 C33 C34 1.2(4) . . . . ?
C32 C33 C34 C35 -0.3(4) . . . . ?
C33 C34 C35 C36 -0.5(4) . . . . ?
C32 C31 C36 C35 0.5(3) . . . . ?
P2 C31 C36 C35 179.34(18) . . . . ?
C34 C35 C36 C31 0.4(4) . . . . ?
Au1 O1 C37 O2 17.6(3) . . . . ?
Au1 O1 C37 C38 -160.47(16) . . . . ?
O2 C37 C38 C43 173.7(2) . . . . ?
O1 C37 C38 C43 -8.1(3) . . . . ?
O2 C37 C38 C39 -9.6(4) . . . . ?
O1 C37 C38 C39 168.5(2) . . . . ?
C43 C38 C39 C40 -0.8(5) . . . . ?
C37 C38 C39 C40 -177.5(3) . . . . ?
C38 C39 C40 C41 -0.3(6) . . . . ?
C39 C40 C41 C42 0.9(6) . . . . ?
C40 C41 C42 C43 -0.4(5) . . . . ?
C39 C38 C43 C42 1.2(4) . . . . ?
C37 C38 C43 C42 177.9(3) . . . . ?
C41 C42 C43 C38 -0.6(5) . . . . ?
Au2 O3 C44 O4 -6.0(3) . . . . ?
Au2 O3 C44 C45 173.00(14) . . . . ?
O4 C44 C45 C50 -1.7(4) . . . . ?
O3 C44 C45 C50 179.3(2) . . . . ?
O4 C44 C45 C46 176.0(2) . . . . ?
O3 C44 C45 C46 -3.0(3) . . . . ?
C50 C45 C46 C47 -0.7(4) . . . . ?
C44 C45 C46 C47 -178.4(2) . . . . ?
C45 C46 C47 C48 0.0(4) . . . . ?
C46 C47 C48 C49 0.4(5) . . . . ?
C47 C48 C49 C50 -0.1(5) . . . . ?
C46 C45 C50 C49 0.9(4) . . . . ?
C44 C45 C50 C49 178.7(2) . . . . ?
C48 C49 C50 C45 -0.5(5) . . . . ?
C51 C52 C53 C53 178.3(3) . . . 3_567 ?
